data_1529352
loop_
_publ_author_name
'Salmer\'on-Valverde, Amparo'
'Bern\`es, Sylvain'

_publ_section_title
;
 Two Closely Related Organic Charge-Transfer Complexes Based on
 Tetrathiafulvalene and 9H-fluorenone Derivatives. Competition between
 Hydrogen Bonding and Stacking Interactions
;
_journal_issue 3
_journal_name_full Crystals
_journal_page_first 283
_journal_paper_doi 10.3390/cryst5030283
_journal_volume 5
_journal_year 2015
_chemical_formula_moiety 'C14 H5 N3 O9, C6 H4 S4'
_chemical_formula_sum 'C20 H9 N3 O9 S4'
_chemical_formula_weight 563.54
_chemical_melting_point 477
_chemical_name_systematic
;
2,2'-bis(1,3-Dithiolylidene) 4,5,7-trinitro-9-fluorenone-2-carboxylic acid
;
_space_group_crystal_system monoclinic
_space_group_IT_number 14
_space_group_name_Hall '-P 2yn'
_space_group_name_H-M_alt 'P 1 21/n 1'
_symmetry_space_group_name_Hall '-P 2yn'
_symmetry_space_group_name_H-M 'P 1 21/n 1'
_atom_sites_solution_hydrogens geom
_atom_sites_solution_primary direct
_atom_sites_solution_secondary difmap
_audit_creation_date 2014-07-24
_audit_creation_method SHELXTL-2014
_cell_angle_alpha 90
_cell_angle_beta 90.106(9)
_cell_angle_gamma 90
_cell_formula_units_Z 4
_cell_length_a 8.0275(10)
_cell_length_b 7.8676(13)
_cell_length_c 34.961(5)
_cell_measurement_reflns_used 61
_cell_measurement_temperature 296(2)
_cell_measurement_theta_max 12.44
_cell_measurement_theta_min 4.80
_cell_volume 2208.0(6)
_computing_cell_refinement 'Bruker XSCANS'
_computing_data_collection 'Bruker XSCANS'
_computing_data_reduction 'Bruker SHELXTL'
_computing_molecular_graphics 'Bruker SHELXTL'
_computing_publication_material SHELXL2014
_computing_structure_refinement 'SHELXL2014 (Sheldrick, 2015)'
_computing_structure_solution 'SHELXS2014 (Sheldrick, 2015)'
_diffrn_ambient_temperature 296(2)
_diffrn_measured_fraction_theta_full 0.972
_diffrn_measured_fraction_theta_max 0.997
_diffrn_measurement_device_type 'Bruker P4'
_diffrn_measurement_method '\w scans'
_diffrn_radiation_monochromator graphite
_diffrn_radiation_source 'fine-focus sealed tube'
_diffrn_radiation_type MoK\a
_diffrn_radiation_wavelength 0.71073
_diffrn_reflns_av_R_equivalents 0.0257
_diffrn_reflns_av_unetI/netI 0.0459
_diffrn_reflns_laue_measured_fraction_full 0.972
_diffrn_reflns_laue_measured_fraction_max 0.997
_diffrn_reflns_limit_h_max 1
_diffrn_reflns_limit_h_min -9
_diffrn_reflns_limit_k_max 1
_diffrn_reflns_limit_k_min -9
_diffrn_reflns_limit_l_max 41
_diffrn_reflns_limit_l_min -41
_diffrn_reflns_number 5529
_diffrn_reflns_point_group_measured_fraction_full 0.972
_diffrn_reflns_point_group_measured_fraction_max 0.997
_diffrn_reflns_theta_full 25.242
_diffrn_reflns_theta_max 25.005
_diffrn_reflns_theta_min 2.330
_diffrn_source_current 30
_diffrn_source_power 1.5
_diffrn_source_type FN4
_diffrn_source_voltage 50
_diffrn_standards_decay_% 0.5
_diffrn_standards_interval_count 97
_diffrn_standards_number 3
_exptl_absorpt_coefficient_mu 0.492
_exptl_absorpt_correction_T_max 0.514
_exptl_absorpt_correction_T_min 0.475
_exptl_absorpt_correction_type psi-scan
_exptl_absorpt_process_details 'XSCANS (Bruker, 1996)'
_exptl_crystal_colour dark_green
_exptl_crystal_density_diffrn 1.695
_exptl_crystal_description irregular
_exptl_crystal_F_000 1144
_exptl_crystal_size_max 0.60
_exptl_crystal_size_mid 0.40
_exptl_crystal_size_min 0.08
_refine_diff_density_max 0.613
_refine_diff_density_min -0.377
_refine_diff_density_rms 0.061
_refine_ls_extinction_coef 0.0028(7)
_refine_ls_extinction_expression Fc^*^=kFc[1+0.001xFc^2^\l^3^/sin(2\q)]^-1/4^
_refine_ls_extinction_method SHELXL2014
_refine_ls_goodness_of_fit_ref 1.037
_refine_ls_hydrogen_treatment constr
_refine_ls_matrix_type full
_refine_ls_number_constraints 0
_refine_ls_number_parameters 326
_refine_ls_number_reflns 3897
_refine_ls_number_restraints 0
_refine_ls_restrained_S_all 1.037
_refine_ls_R_factor_all 0.0873
_refine_ls_R_factor_gt 0.0490
_refine_ls_shift/su_max 0.000
_refine_ls_shift/su_mean 0.000
_refine_ls_structure_factor_coef Fsqd
_refine_ls_weighting_details 'w=1/[\s^2^(Fo^2^)+(0.0665P)^2^+1.3679P] where P=(Fo^2^+2Fc^2^)/3'
_refine_ls_weighting_scheme calc
_refine_ls_wR_factor_gt 0.1196
_refine_ls_wR_factor_ref 0.1458
_reflns_Friedel_coverage 0.000
_reflns_number_gt 2464
_reflns_number_total 3897
_reflns_threshold_expression 'I > 2\s(I)'
_cod_data_source_file ASV_Crystals.cif
_cod_data_source_block 1
_cod_original_cell_volume 2208.0(5)
_cod_database_code 1529352
_shelxl_version_number 2014-3

loop_
_space_group_symop_operation_xyz
'x, y, z'
'-x+1/2, y+1/2, -z+1/2'
'-x, -y, -z'
'x-1/2, -y-1/2, z-1/2'

loop_
_atom_site_label
_atom_site_type_symbol
_atom_site_fract_x
_atom_site_fract_y
_atom_site_fract_z
_atom_site_U_iso_or_equiv
_atom_site_adp_type
_atom_site_occupancy
_atom_site_site_symmetry_order
_atom_site_calc_flag
_atom_site_refinement_flags_posn
_atom_site_refinement_flags_adp
C1 C 0.2594(5) 0.1151(5) 0.06949(10) 0.0468(9) Uani 1 1 d . .
H1A H 0.2657 0.0566 0.0464 0.056 Uiso 1 1 calc R U
C2 C 0.3212(5) 0.2798(5) 0.07278(10) 0.0464(9) Uani 1 1 d . .
C3 C 0.3054(5) 0.3659(5) 0.10671(10) 0.0468(9) Uani 1 1 d . .
H3A H 0.3430 0.4774 0.1084 0.056 Uiso 1 1 calc R U
C4 C 0.2341(4) 0.2890(5) 0.13856(9) 0.0415(9) Uani 1 1 d . .
C4A C 0.1786(4) 0.1227(4) 0.13706(9) 0.0352(8) Uani 1 1 d . .
C4B C 0.0996(4) 0.0038(4) 0.16503(9) 0.0348(8) Uani 1 1 d . .
C5 C 0.0705(4) 0.0040(4) 0.20417(9) 0.0369(8) Uani 1 1 d . .
C6 C -0.0205(4) -0.1224(4) 0.22189(9) 0.0387(8) Uani 1 1 d . .
H6A H -0.0399 -0.1194 0.2481 0.046 Uiso 1 1 calc R U
C7 C -0.0817(4) -0.2530(5) 0.19976(10) 0.0403(8) Uani 1 1 d . .
C8 C -0.0503(5) -0.2669(4) 0.16103(10) 0.0436(9) Uani 1 1 d . .
H8A H -0.0901 -0.3580 0.1467 0.052 Uiso 1 1 calc R U
C8A C 0.0429(4) -0.1393(4) 0.14459(9) 0.0386(8) Uani 1 1 d . .
C9 C 0.1015(5) -0.1271(5) 0.10415(10) 0.0454(9) Uani 1 1 d . .
C9A C 0.1882(5) 0.0403(5) 0.10142(10) 0.0429(9) Uani 1 1 d . .
O10 O 0.0843(4) -0.2332(4) 0.07940(8) 0.0687(9) Uani 1 1 d . .
C11 C 0.3959(5) 0.3742(6) 0.04003(11) 0.0534(10) Uani 1 1 d . .
O12 O 0.4007(4) 0.2913(4) 0.00785(8) 0.0750(10) Uani 1 1 d . .
H12 H 0.4609 0.3591 -0.0076 0.112 Uiso 1 1 d R U
O13 O 0.4468(4) 0.5202(4) 0.04428(8) 0.0666(9) Uani 1 1 d . .
N14 N 0.1981(5) 0.4017(5) 0.17083(10) 0.0646(10) Uani 1 1 d . .
O15 O 0.0621(4) 0.3792(4) 0.18751(9) 0.0692(9) Uani 1 1 d . .
O16 O 0.2968(5) 0.5145(5) 0.17827(10) 0.0971(13) Uani 1 1 d . .
N17 N 0.1500(5) 0.1284(4) 0.22989(9) 0.0540(9) Uani 1 1 d . .
O18 O 0.0697(4) 0.1832(4) 0.25675(7) 0.0656(8) Uani 1 1 d . .
O19 O 0.2968(4) 0.1670(4) 0.22240(9) 0.0721(9) Uani 1 1 d . .
N20 N -0.1828(4) -0.3869(4) 0.21841(9) 0.0482(8) Uani 1 1 d . .
O21 O -0.2660(4) -0.4800(4) 0.19796(8) 0.0601(8) Uani 1 1 d . .
O22 O -0.1789(4) -0.3959(4) 0.25332(8) 0.0671(9) Uani 1 1 d . .
S23 S 0.62603(16) -0.15486(15) 0.09560(3) 0.0665(4) Uani 1 1 d . .
C24 C 0.5414(5) -0.1894(6) 0.14087(14) 0.0659(12) Uani 1 1 d . .
H24A H 0.4883 -0.2913 0.1466 0.079 Uiso 1 1 calc R U
C25 C 0.5540(5) -0.0687(6) 0.16654(14) 0.0618(12) Uani 1 1 d . .
H25A H 0.5101 -0.0823 0.1909 0.074 Uiso 1 1 calc R U
S26 S 0.65547(14) 0.11721(14) 0.15357(3) 0.0545(3) Uani 1 1 d . .
C27 C 0.6921(5) 0.0517(5) 0.10612(10) 0.0473(9) Uani 1 1 d . .
C28 C 0.7644(5) 0.1553(5) 0.08012(10) 0.0484(10) Uani 1 1 d . .
S29 S 0.80821(18) 0.09091(17) 0.03299(3) 0.0751(4) Uani 1 1 d . .
C30 C 0.8616(7) 0.2936(8) 0.01798(14) 0.0861(16) Uani 1 1 d . .
H30A H 0.8833 0.3156 -0.0077 0.103 Uiso 1 1 calc R U
C31 C 0.8706(7) 0.4144(7) 0.04336(14) 0.0829(16) Uani 1 1 d . .
H31A H 0.9013 0.5241 0.0364 0.100 Uiso 1 1 calc R U
S32 S 0.82364(15) 0.36462(14) 0.09036(3) 0.0608(3) Uani 1 1 d . .

loop_
_atom_site_aniso_label
_atom_site_aniso_U_11
_atom_site_aniso_U_22
_atom_site_aniso_U_33
_atom_site_aniso_U_23
_atom_site_aniso_U_13
_atom_site_aniso_U_12
C1 0.060(2) 0.049(2) 0.0317(18) 0.0022(16) 0.0065(16) -0.0089(19)
C2 0.049(2) 0.053(2) 0.0379(19) 0.0081(17) 0.0077(16) -0.0092(19)
C3 0.053(2) 0.043(2) 0.044(2) 0.0045(17) 0.0032(17) -0.0131(19)
C4 0.047(2) 0.042(2) 0.0357(18) -0.0010(16) 0.0057(16) -0.0086(17)
C4A 0.0358(18) 0.0385(19) 0.0315(17) 0.0042(15) 0.0037(14) 0.0002(16)
C4B 0.0342(18) 0.0350(18) 0.0354(17) 0.0037(15) 0.0030(14) 0.0031(15)
C5 0.0388(19) 0.0403(19) 0.0316(17) -0.0007(15) 0.0017(15) 0.0003(16)
C6 0.0385(19) 0.046(2) 0.0316(17) 0.0043(16) 0.0050(14) 0.0061(17)
C7 0.041(2) 0.040(2) 0.0401(19) 0.0100(16) 0.0092(16) 0.0005(17)
C8 0.055(2) 0.0333(19) 0.042(2) 0.0018(16) 0.0037(17) -0.0044(18)
C8A 0.044(2) 0.0376(19) 0.0344(17) 0.0040(16) 0.0051(15) 0.0020(17)
C9 0.059(2) 0.043(2) 0.0349(18) -0.0004(17) 0.0073(17) -0.0050(19)
C9A 0.048(2) 0.044(2) 0.0360(18) 0.0029(16) 0.0061(16) -0.0068(18)
O10 0.108(2) 0.0540(17) 0.0437(15) -0.0124(14) 0.0224(15) -0.0247(18)
C11 0.062(3) 0.059(3) 0.039(2) 0.008(2) 0.0071(18) -0.014(2)
O12 0.111(3) 0.073(2) 0.0409(16) 0.0045(15) 0.0220(16) -0.0347(19)
O13 0.092(2) 0.0609(19) 0.0468(16) 0.0076(14) 0.0138(15) -0.0302(17)
N14 0.092(3) 0.050(2) 0.052(2) -0.0020(17) 0.016(2) -0.014(2)
O15 0.084(2) 0.0568(18) 0.0665(19) 0.0010(15) 0.0207(17) 0.0130(17)
O16 0.137(3) 0.078(2) 0.076(2) -0.0277(19) 0.030(2) -0.062(2)
N17 0.062(2) 0.058(2) 0.0417(18) 0.0008(16) -0.0022(16) -0.0106(19)
O18 0.090(2) 0.0700(19) 0.0369(14) -0.0144(14) 0.0169(15) -0.0128(17)
O19 0.0573(19) 0.087(2) 0.072(2) -0.0101(18) -0.0114(16) -0.0109(18)
N20 0.0471(19) 0.0455(18) 0.052(2) 0.0063(16) 0.0109(15) -0.0027(16)
O21 0.0657(18) 0.0532(17) 0.0616(18) 0.0002(14) 0.0137(15) -0.0178(15)
O22 0.074(2) 0.081(2) 0.0456(16) 0.0186(15) 0.0090(14) -0.0199(17)
S23 0.0802(8) 0.0514(6) 0.0680(7) -0.0041(5) -0.0005(6) -0.0172(6)
C24 0.054(3) 0.064(3) 0.079(3) 0.021(3) 0.000(2) -0.012(2)
C25 0.047(2) 0.074(3) 0.064(3) 0.022(3) 0.008(2) 0.002(2)
S26 0.0618(7) 0.0567(7) 0.0450(5) 0.0008(5) 0.0048(5) 0.0014(5)
C27 0.050(2) 0.046(2) 0.046(2) -0.0004(18) -0.0008(18) -0.0008(19)
C28 0.054(2) 0.051(2) 0.0395(19) -0.0034(18) -0.0022(17) -0.010(2)
S29 0.1050(10) 0.0767(8) 0.0435(6) -0.0086(6) 0.0071(6) -0.0172(7)
C30 0.111(4) 0.102(4) 0.046(3) 0.013(3) 0.010(3) -0.029(4)
C31 0.104(4) 0.077(3) 0.068(3) 0.018(3) 0.009(3) -0.032(3)
S32 0.0791(8) 0.0507(6) 0.0528(6) 0.0011(5) -0.0034(5) -0.0155(6)

loop_
_atom_type_symbol
_atom_type_description
_atom_type_scat_dispersion_real
_atom_type_scat_dispersion_imag
_atom_type_scat_source
C C 0.0033 0.0016 'International Tables Vol C Tables 4.2.6.8 and 6.1.1.4'
H H 0.0000 0.0000 'International Tables Vol C Tables 4.2.6.8 and 6.1.1.4'
N N 0.0061 0.0033 'International Tables Vol C Tables 4.2.6.8 and 6.1.1.4'
O O 0.0106 0.0060 'International Tables Vol C Tables 4.2.6.8 and 6.1.1.4'
S S 0.1246 0.1234 'International Tables Vol C Tables 4.2.6.8 and 6.1.1.4'

loop_
_geom_angle_atom_site_label_1
_geom_angle_atom_site_label_2
_geom_angle_atom_site_label_3
_geom_angle
C9A C1 C2 118.4(3)
C9A C1 H1A 120.8
C2 C1 H1A 120.8
C3 C2 C1 119.8(3)
C3 C2 C11 117.1(3)
C1 C2 C11 122.9(3)
C2 C3 C4 121.1(3)
C2 C3 H3A 119.5
C4 C3 H3A 119.5
C4A C4 C3 120.9(3)
C4A C4 N14 122.6(3)
C3 C4 N14 115.8(3)
C4 C4A C9A 116.8(3)
C4 C4A C4B 134.8(3)
C9A C4A C4B 108.3(3)
C5 C4B C8A 116.5(3)
C5 C4B C4A 135.7(3)
C8A C4B C4A 107.8(3)
C6 C5 C4B 122.1(3)
C6 C5 N17 115.7(3)
C4B C5 N17 121.9(3)
C7 C6 C5 118.3(3)
C7 C6 H6A 120.9
C5 C6 H6A 120.9
C6 C7 C8 123.0(3)
C6 C7 N20 118.6(3)
C8 C7 N20 118.4(3)
C8A C8 C7 116.8(3)
C8A C8 H8A 121.6
C7 C8 H8A 121.6
C8 C8A C4B 123.1(3)
C8 C8A C9 127.9(3)
C4B C8A C9 109.1(3)
O10 C9 C9A 128.0(3)
O10 C9 C8A 126.6(3)
C9A C9 C8A 105.4(3)
C1 C9A C4A 122.7(3)
C1 C9A C9 128.3(3)
C4A C9A C9 108.9(3)
O13 C11 O12 124.2(4)
O13 C11 C2 120.5(4)
O12 C11 C2 115.3(4)
C11 O12 H12 103.9
O16 N14 O15 124.9(4)
O16 N14 C4 118.5(4)
O15 N14 C4 116.5(3)
O18 N17 O19 125.3(3)
O18 N17 C5 118.4(3)
O19 N17 C5 116.3(3)
O21 N20 O22 124.2(3)
O21 N20 C7 117.9(3)
O22 N20 C7 117.9(3)
C24 S23 C27 94.2(2)
C25 C24 S23 118.6(4)
C25 C24 H24A 120.7
S23 C24 H24A 120.7
C24 C25 S26 117.9(4)
C24 C25 H25A 121.1
S26 C25 H25A 121.1
C25 S26 C27 94.5(2)
C28 C27 S23 123.3(3)
C28 C27 S26 121.9(3)
S23 C27 S26 114.7(2)
C27 C28 S32 123.1(3)
C27 C28 S29 122.8(3)
S32 C28 S29 114.1(2)
C30 S29 C28 93.9(2)
C31 C30 S29 118.6(4)
C31 C30 H30A 120.7
S29 C30 H30A 120.7
C30 C31 S32 118.0(4)
C30 C31 H31A 121.0
S32 C31 H31A 121.0
C31 S32 C28 94.5(2)

loop_
_geom_bond_atom_site_label_1
_geom_bond_atom_site_label_2
_geom_bond_distance
C1 C9A 1.386(5)
C1 C2 1.392(5)
C1 H1A 0.9300
C2 C3 1.372(5)
C2 C11 1.491(5)
C3 C4 1.391(5)
C3 H3A 0.9300
C4 C4A 1.383(5)
C4 N14 1.464(5)
C4A C9A 1.407(5)
C4A C4B 1.495(4)
C4B C5 1.389(4)
C4B C8A 1.408(5)
C5 C6 1.382(5)
C5 N17 1.474(5)
C6 C7 1.376(5)
C6 H6A 0.9300
C7 C8 1.382(5)
C7 N20 1.482(5)
C8 C8A 1.378(5)
C8 H8A 0.9300
C8A C9 1.494(5)
C9 O10 1.210(4)
C9 C9A 1.492(5)
C11 O13 1.228(5)
C11 O12 1.301(5)
O12 H12 0.9011
N14 O16 1.218(4)
N14 O15 1.252(4)
N17 O18 1.219(4)
N17 O19 1.246(4)
N20 O21 1.222(4)
N20 O22 1.223(4)
S23 C24 1.745(5)
S23 C27 1.749(4)
C24 C25 1.310(6)
C24 H24A 0.9300
C25 S26 1.735(5)
C25 H25A 0.9300
S26 C27 1.762(4)
C27 C28 1.353(5)
C28 S32 1.751(4)
C28 S29 1.760(4)
S29 C30 1.733(6)
C30 C31 1.302(7)
C30 H30A 0.9300
C31 S32 1.731(5)
C31 H31A 0.9300

loop_
_geom_hbond_atom_site_label_D
_geom_hbond_atom_site_label_H
_geom_hbond_atom_site_label_A
_geom_hbond_distance_DH
_geom_hbond_distance_HA
_geom_hbond_distance_DA
_geom_hbond_angle_DHA
_geom_hbond_site_symmetry_A
C8 H8A S32 0.93 3.02 3.940(4) 170.3 1_445
O12 H12 O13 0.90 1.76 2.651(4) 169.7 3_665
C24 H24A O16 0.93 2.43 3.317(5) 158.3 1_545
C30 H30A O10 0.93 2.60 3.466(6) 154.3 3_655

loop_
_geom_torsion_atom_site_label_1
_geom_torsion_atom_site_label_2
_geom_torsion_atom_site_label_3
_geom_torsion_atom_site_label_4
_geom_torsion
C9A C1 C2 C3 -2.3(6)
C9A C1 C2 C11 -178.2(4)
C1 C2 C3 C4 2.5(6)
C11 C2 C3 C4 178.7(4)
C2 C3 C4 C4A 0.7(6)
C2 C3 C4 N14 -169.9(4)
C3 C4 C4A C9A -3.9(5)
N14 C4 C4A C9A 166.1(3)
C3 C4 C4A C4B 179.4(4)
N14 C4 C4A C4B -10.6(6)
C4 C4A C4B C5 -10.3(7)
C9A C4A C4B C5 172.9(4)
C4 C4A C4B C8A 169.1(4)
C9A C4A C4B C8A -7.7(4)
C8A C4B C5 C6 -4.9(5)
C4A C4B C5 C6 174.4(4)
C8A C4B C5 N17 168.2(3)
C4A C4B C5 N17 -12.4(6)
C4B C5 C6 C7 0.8(5)
N17 C5 C6 C7 -172.7(3)
C5 C6 C7 C8 2.8(5)
C5 C6 C7 N20 -178.6(3)
C6 C7 C8 C8A -1.9(5)
N20 C7 C8 C8A 179.5(3)
C7 C8 C8A C4B -2.6(5)
C7 C8 C8A C9 176.8(3)
C5 C4B C8A C8 5.9(5)
C4A C4B C8A C8 -173.6(3)
C5 C4B C8A C9 -173.6(3)
C4A C4B C8A C9 6.9(4)
C8 C8A C9 O10 -4.4(7)
C4B C8A C9 O10 175.0(4)
C8 C8A C9 C9A 176.9(4)
C4B C8A C9 C9A -3.6(4)
C2 C1 C9A C4A -1.1(6)
C2 C1 C9A C9 174.4(4)
C4 C4A C9A C1 4.2(5)
C4B C4A C9A C1 -178.3(3)
C4 C4A C9A C9 -172.1(3)
C4B C4A C9A C9 5.4(4)
O10 C9 C9A C1 4.1(7)
C8A C9 C9A C1 -177.3(4)
O10 C9 C9A C4A -179.9(4)
C8A C9 C9A C4A -1.3(4)
C3 C2 C11 O13 3.0(6)
C1 C2 C11 O13 179.0(4)
C3 C2 C11 O12 -176.5(4)
C1 C2 C11 O12 -0.4(6)
C4A C4 N14 O16 151.4(4)
C3 C4 N14 O16 -38.1(5)
C4A C4 N14 O15 -32.3(5)
C3 C4 N14 O15 138.2(4)
C6 C5 N17 O18 -43.2(5)
C4B C5 N17 O18 143.3(4)
C6 C5 N17 O19 135.8(4)
C4B C5 N17 O19 -37.7(5)
C6 C7 N20 O21 164.3(3)
C8 C7 N20 O21 -17.1(5)
C6 C7 N20 O22 -14.9(5)
C8 C7 N20 O22 163.7(3)
C27 S23 C24 C25 -1.6(4)
S23 C24 C25 S26 -0.2(5)
C24 C25 S26 C27 2.0(4)
C24 S23 C27 C28 -176.5(4)
C24 S23 C27 S26 2.9(3)
C25 S26 C27 C28 176.4(4)
C25 S26 C27 S23 -3.0(3)
S23 C27 C28 S32 177.7(2)
S26 C27 C28 S32 -1.7(5)
S23 C27 C28 S29 -2.7(5)
S26 C27 C28 S29 178.0(2)
C27 C28 S29 C30 170.9(4)
S32 C28 S29 C30 -9.4(3)
C28 S29 C30 C31 6.7(5)
S29 C30 C31 S32 -1.5(7)
C30 C31 S32 C28 -4.6(5)
C27 C28 S32 C31 -171.4(4)
S29 C28 S32 C31 8.9(3)
